data_4024098
loop_
_publ_author_name
'Andrei S. Batsanov'
'Christophe Grosjean'
'Thorben Sch\"utz'
'Andrew Whiting'

_publ_contact_author 'Andrei S.Batsanov'
_publ_contact_author_email a.s.batsanov@durham.ac.uk
_publ_section_title
;
 A (-)-Sparteine-Directed Highly Enantioselective Synthesis
 of Boroproline. Solid- and Solution-State Structure and Properties
;
_journal_name_full 'Journal of Organic Chemistry'
_journal_page_first 6276
_journal_page_last 6279
_journal_paper_doi 10.1021/jo0708792
_journal_volume 72
_journal_year 2007
_chemical_absolute_configuration syn
_chemical_formula_moiety 'C9 H18 B N O4'
_chemical_formula_sum 'C9 H18 B N O4'
_chemical_formula_weight 215.05
_chemical_name_systematic
; N-(1,1-dimethylethoxycarbonyl)-(pyrrolidin-2-yl)boronic 
 acid  
;
_space_group_IT_number 19
_symmetry_cell_setting orthorhombic
_symmetry_space_group_name_Hall 'P 2ac 2ab'
_symmetry_space_group_name_H-M 'P 21 21 21'
_atom_sites_solution_hydrogens difmap
_atom_sites_solution_primary direct
_atom_sites_solution_secondary difmap
_audit_creation_method SHELXL-97
_cell_angle_alpha 90.00
_cell_angle_beta 90.00
_cell_angle_gamma 90.00
_cell_formula_units_Z 4
_cell_length_a 6.5412(6)
_cell_length_b 9.2157(8)
_cell_length_c 20.015(2)
_cell_measurement_reflns_used 7461
_cell_measurement_temperature 120(2)
_cell_measurement_theta_max 29.00
_cell_measurement_theta_min 2.21
_cell_volume 1206.54(19)
_computing_cell_refinement 'SAINT version 6.45A (Bruker, 2003)'
_computing_data_collection 'SMART version 5.049 (Bruker, 1998)'
_computing_data_reduction 'SAINT version 6.45A (Bruker, 2003)'
_computing_molecular_graphics 'SHELXTL version 6.14 (Bruker, 2003)'
_computing_publication_material 'SHELXTL version 6.14 (Bruker, 2003)'
_computing_structure_refinement 'SHELXTL version 6.14 (Bruker, 2003)'
_computing_structure_solution 'SHELXTL version 6.14 (Bruker, 2003)'
_diffrn_ambient_temperature 120(2)
_diffrn_detector_area_resol_mean 8
_diffrn_measured_fraction_theta_full 0.996
_diffrn_measured_fraction_theta_max 0.996
_diffrn_measurement_device_type 'Siemens SMART 1K CCD area detector'
_diffrn_measurement_method '\w scans'
_diffrn_radiation_monochromator graphite
_diffrn_radiation_source 'fine-focus sealed tube'
_diffrn_radiation_type MoK\a
_diffrn_radiation_wavelength 0.71073
_diffrn_reflns_av_R_equivalents 0.0319
_diffrn_reflns_av_sigmaI/netI 0.0198
_diffrn_reflns_limit_h_max 8
_diffrn_reflns_limit_h_min -8
_diffrn_reflns_limit_k_max 12
_diffrn_reflns_limit_k_min -12
_diffrn_reflns_limit_l_max 27
_diffrn_reflns_limit_l_min -24
_diffrn_reflns_number 11922
_diffrn_reflns_theta_full 29.05
_diffrn_reflns_theta_max 29.05
_diffrn_reflns_theta_min 2.03
_diffrn_standards_number 0
_exptl_absorpt_coefficient_mu 0.090
_exptl_absorpt_correction_T_max 1.0000
_exptl_absorpt_correction_T_min 0.8769
_exptl_absorpt_correction_type multi-scan
_exptl_absorpt_process_details 'SADABS 2.10 (Bruker, 2003)'
_exptl_crystal_colour colourless
_exptl_crystal_density_diffrn 1.184
_exptl_crystal_density_method 'not measured'
_exptl_crystal_description block
_exptl_crystal_F_000 464
_exptl_crystal_size_max 0.75
_exptl_crystal_size_mid 0.45
_exptl_crystal_size_min 0.20
_refine_diff_density_max 0.256
_refine_diff_density_min -0.176
_refine_diff_density_rms 0.040
_refine_ls_abs_structure_details 'undeterminable, all \Df" set to 0, Friedel equivalents merged'
_refine_ls_extinction_method none
_refine_ls_goodness_of_fit_ref 1.059
_refine_ls_hydrogen_treatment refall
_refine_ls_matrix_type full
_refine_ls_number_parameters 208
_refine_ls_number_reflns 1866
_refine_ls_number_restraints 0
_refine_ls_restrained_S_all 1.059
_refine_ls_R_factor_all 0.0326
_refine_ls_R_factor_gt 0.0295
_refine_ls_shift/su_max 0.000
_refine_ls_shift/su_mean 0.000
_refine_ls_structure_factor_coef Fsqd
_refine_ls_weighting_details 'calc w=1/[\s^2^(Fo^2^)+(0.0462P)^2^+0.1035P] where P=(Fo^2^+2Fc^2^)/3'
_refine_ls_weighting_scheme calc
_refine_ls_wR_factor_gt 0.0735
_refine_ls_wR_factor_ref 0.0750
_reflns_Friedel_coverage 0.72
_reflns_number_gt 1752
_reflns_number_total 1866
_reflns_threshold_expression I>2\s(I)
_cod_data_source_file jo0708792rom20070426_030341_1.cif
_cod_data_source_block (S)-5
_cod_depositor_comments
;
The following automatic conversions were performed:
'_symmetry_cell_setting' value 'Orthorhombic' changed to 'orthorhombic'
according to '/home/saulius/struct/CIF-dictionaries/cif_core.dic'
dictionary named 'cif_core.dic' version 2.4.1 from 2010-06-29.

Automatic conversion script
Id: cif_fix_enum 1527 2010-12-29 10:47:43Z saulius 
;
_cod_database_code 4024098

loop_
_symmetry_equiv_pos_as_xyz
'x, y, z'
'-x+1/2, -y, z+1/2'
'-x, y+1/2, -z+1/2'
'x+1/2, -y+1/2, -z'

loop_
_atom_site_label
_atom_site_type_symbol
_atom_site_fract_x
_atom_site_fract_y
_atom_site_fract_z
_atom_site_U_iso_or_equiv
_atom_site_adp_type
_atom_site_occupancy
_atom_site_symmetry_multiplicity
_atom_site_calc_flag
_atom_site_refinement_flags
_atom_site_disorder_assembly
_atom_site_disorder_group
O1 O 0.47446(16) 0.65675(10) 0.28857(5) 0.0220(2) Uani 1 1 d . . .
H01 H 0.362(4) 0.661(2) 0.3045(9) 0.032(5) Uiso 1 1 d . . .
O2 O 0.37595(16) 0.41530(11) 0.26766(6) 0.0280(2) Uani 1 1 d . . .
H02 H 0.416(3) 0.335(3) 0.2507(10) 0.045(6) Uiso 1 1 d . . .
O3 O 0.84183(14) 0.51300(10) 0.35427(5) 0.0198(2) Uani 1 1 d . . .
O4 O 1.09178(14) 0.68274(10) 0.33709(4) 0.0203(2) Uani 1 1 d . . .
N1 N 0.89677(16) 0.59389(12) 0.25212(5) 0.0175(2) Uani 1 1 d . . .
C1 C 0.95404(19) 0.60336(13) 0.31576(6) 0.0168(2) Uani 1 1 d . . .
C2 C 0.73170(19) 0.49744(13) 0.22780(7) 0.0176(2) Uani 1 1 d . . .
H2 H 0.779(3) 0.397(2) 0.2313(8) 0.025(4) Uiso 1 1 d . . .
C3 C 0.7261(2) 0.53357(17) 0.15271(7) 0.0265(3) Uani 1 1 d . . .
H31 H 0.633(3) 0.616(2) 0.1442(9) 0.032(5) Uiso 1 1 d . . .
H32 H 0.680(3) 0.454(2) 0.1236(10) 0.034(5) Uiso 1 1 d . . .
C4 C 0.9489(2) 0.57241(17) 0.13742(7) 0.0275(3) Uani 1 1 d . . .
H41 H 1.024(3) 0.486(2) 0.1350(10) 0.039(5) Uiso 1 1 d . . .
H42 H 0.966(3) 0.625(2) 0.0963(9) 0.032(5) Uiso 1 1 d . . .
C5 C 1.0102(2) 0.66372(15) 0.19765(6) 0.0205(3) Uani 1 1 d . . .
H51 H 1.156(3) 0.6601(17) 0.2088(7) 0.014(4) Uiso 1 1 d . . .
H52 H 0.970(3) 0.766(2) 0.1937(8) 0.022(4) Uiso 1 1 d . . .
C6 C 0.8499(2) 0.52077(16) 0.42742(7) 0.0270(3) Uani 1 1 d . . .
C7 C 0.7807(3) 0.6706(2) 0.45056(9) 0.0390(4) Uani 1 1 d . . .
H71 H 0.756(4) 0.670(2) 0.4984(11) 0.049(6) Uiso 1 1 d . . .
H72 H 0.642(4) 0.692(3) 0.4354(11) 0.053(7) Uiso 1 1 d . . .
H73 H 0.879(4) 0.748(2) 0.4377(10) 0.039(5) Uiso 1 1 d . . .
C8 C 0.6976(3) 0.4038(2) 0.44709(9) 0.0427(4) Uani 1 1 d . . .
H81 H 0.567(4) 0.427(3) 0.4278(12) 0.054(7) Uiso 1 1 d . . .
H82 H 0.739(4) 0.303(3) 0.4294(10) 0.049(6) Uiso 1 1 d . . .
H83 H 0.689(4) 0.395(2) 0.4968(12) 0.055(6) Uiso 1 1 d . . .
C9 C 1.0635(3) 0.4827(2) 0.45288(8) 0.0359(4) Uani 1 1 d . . .
H92 H 1.113(4) 0.394(3) 0.4333(10) 0.048(6) Uiso 1 1 d . . .
H91 H 1.165(4) 0.559(2) 0.4410(10) 0.043(6) Uiso 1 1 d . . .
H93 H 1.059(4) 0.472(2) 0.5019(11) 0.050(6) Uiso 1 1 d . . .
B B 0.5196(2) 0.52140(15) 0.26444(8) 0.0195(3) Uani 1 1 d . . .

loop_
_atom_site_aniso_label
_atom_site_aniso_U_11
_atom_site_aniso_U_22
_atom_site_aniso_U_33
_atom_site_aniso_U_23
_atom_site_aniso_U_13
_atom_site_aniso_U_12
O1 0.0145(4) 0.0162(4) 0.0354(5) -0.0013(4) 0.0017(4) 0.0003(4)
O2 0.0191(5) 0.0159(4) 0.0492(6) -0.0040(4) 0.0053(4) -0.0030(4)
O3 0.0208(4) 0.0200(4) 0.0188(4) 0.0006(3) 0.0029(3) -0.0022(4)
O4 0.0168(4) 0.0207(4) 0.0234(4) -0.0026(4) 0.0001(3) -0.0019(4)
N1 0.0150(5) 0.0173(5) 0.0202(5) 0.0016(4) 0.0009(4) -0.0029(4)
C1 0.0146(5) 0.0147(5) 0.0211(6) -0.0006(4) 0.0029(4) 0.0025(4)
C2 0.0161(5) 0.0141(5) 0.0228(5) -0.0005(4) -0.0021(5) -0.0015(4)
C3 0.0276(7) 0.0306(7) 0.0214(6) -0.0002(5) -0.0043(5) -0.0072(6)
C4 0.0313(7) 0.0315(7) 0.0196(6) -0.0008(6) 0.0024(5) -0.0072(6)
C5 0.0206(6) 0.0207(6) 0.0201(6) 0.0024(5) 0.0011(5) -0.0035(5)
C6 0.0343(7) 0.0286(7) 0.0181(6) 0.0000(5) 0.0066(5) 0.0002(6)
C7 0.0462(10) 0.0380(8) 0.0329(8) -0.0097(7) 0.0119(8) 0.0069(8)
C8 0.0510(11) 0.0448(10) 0.0321(9) 0.0056(7) 0.0169(8) -0.0116(9)
C9 0.0466(10) 0.0356(8) 0.0256(7) 0.0033(6) -0.0088(7) 0.0044(8)
B 0.0159(6) 0.0153(6) 0.0273(7) 0.0012(5) -0.0016(5) 0.0001(5)

loop_
_atom_type_symbol
_atom_type_description
_atom_type_scat_dispersion_real
_atom_type_scat_dispersion_imag
_atom_type_scat_source
C C 0.0033 0.0000 'International Tables Vol C Tables 4.2.6.8 and 6.1.1.4'
H H 0.0000 0.0000 'International Tables Vol C Tables 4.2.6.8 and 6.1.1.4'
B B 0.0013 0.0000 'International Tables Vol C Tables 4.2.6.8 and 6.1.1.4'
N N 0.0061 0.0000 'International Tables Vol C Tables 4.2.6.8 and 6.1.1.4'
O O 0.0106 0.0000 'International Tables Vol C Tables 4.2.6.8 and 6.1.1.4'

loop_
_geom_angle_atom_site_label_1
_geom_angle_atom_site_label_2
_geom_angle_atom_site_label_3
_geom_angle
_geom_angle_site_symmetry_1
_geom_angle_site_symmetry_3
_geom_angle_publ_flag
B O1 H01 112.7(15) . . ?
B O2 H02 113.1(14) . . ?
C1 O3 C6 121.30(11) . . ?
C1 N1 C5 122.70(11) . . ?
C1 N1 C2 124.01(11) . . ?
C5 N1 C2 112.81(10) . . ?
O4 C1 N1 125.05(12) . . ?
O4 C1 O3 124.30(12) . . ?
N1 C1 O3 110.65(11) . . ?
N1 C2 C3 102.04(10) . . ?
N1 C2 B 113.75(10) . . ?
C3 C2 B 113.61(11) . . ?
N1 C2 H2 108.5(10) . . ?
C3 C2 H2 106.3(10) . . ?
B C2 H2 111.9(10) . . ?
C4 C3 C2 102.87(11) . . ?
C4 C3 H31 111.8(11) . . ?
C2 C3 H31 110.5(11) . . ?
C4 C3 H32 110.2(12) . . ?
C2 C3 H32 115.2(11) . . ?
H31 C3 H32 106.4(16) . . ?
C5 C4 C3 102.80(11) . . ?
C5 C4 H41 111.7(13) . . ?
C3 C4 H41 108.3(13) . . ?
C5 C4 H42 111.5(12) . . ?
C3 C4 H42 113.5(12) . . ?
H41 C4 H42 108.9(17) . . ?
N1 C5 C4 102.27(11) . . ?
N1 C5 H51 108.0(9) . . ?
C4 C5 H51 114.7(9) . . ?
N1 C5 H52 110.1(10) . . ?
C4 C5 H52 113.3(10) . . ?
H51 C5 H52 108.3(14) . . ?
O3 C6 C8 101.55(13) . . ?
O3 C6 C7 109.67(13) . . ?
C8 C6 C7 111.64(15) . . ?
O3 C6 C9 110.78(12) . . ?
C8 C6 C9 110.50(14) . . ?
C7 C6 C9 112.21(15) . . ?
C6 C7 H71 109.9(12) . . ?
C6 C7 H72 111.4(14) . . ?
H71 C7 H72 98.7(19) . . ?
C6 C7 H73 112.2(12) . . ?
H71 C7 H73 111.7(17) . . ?
H72 C7 H73 112.1(18) . . ?
C6 C8 H81 108.7(15) . . ?
C6 C8 H82 112.3(13) . . ?
H81 C8 H82 107(2) . . ?
C6 C8 H83 110.7(14) . . ?
H81 C8 H83 112(2) . . ?
H82 C8 H83 106.2(18) . . ?
C6 C9 H92 111.5(14) . . ?
C6 C9 H91 111.6(13) . . ?
H92 C9 H91 106.3(18) . . ?
C6 C9 H93 109.0(14) . . ?
H92 C9 H93 109.2(17) . . ?
H91 C9 H93 109.3(18) . . ?
O2 B O1 119.34(12) . . ?
O2 B C2 121.84(12) . . ?
O1 B C2 118.60(11) . . ?

loop_
_geom_bond_atom_site_label_1
_geom_bond_atom_site_label_2
_geom_bond_distance
_geom_bond_site_symmetry_2
_geom_bond_publ_flag
O1 B 1.3698(16) . ?
O1 H01 0.80(2) . ?
O2 B 1.3576(17) . ?
O2 H02 0.86(2) . ?
O3 C1 1.3514(15) . ?
O3 C6 1.4669(16) . ?
O4 C1 1.2366(16) . ?
N1 C1 1.3306(16) . ?
N1 C5 1.4674(16) . ?
N1 C2 1.4808(15) . ?
C2 C3 1.5399(19) . ?
C2 B 1.5848(19) . ?
C2 H2 0.979(18) . ?
C3 C4 1.532(2) . ?
C3 H31 0.98(2) . ?
C3 H32 0.98(2) . ?
C4 C5 1.5238(19) . ?
C4 H41 0.94(2) . ?
C4 H42 0.963(19) . ?
C5 H51 0.980(17) . ?
C5 H52 0.980(19) . ?
C6 C8 1.520(2) . ?
C6 C7 1.525(2) . ?
C6 C9 1.528(2) . ?
C7 H71 0.97(2) . ?
C7 H72 0.98(3) . ?
C7 H73 1.00(2) . ?
C8 H81 0.96(2) . ?
C8 H82 1.03(2) . ?
C8 H83 1.00(2) . ?
C9 H92 0.97(2) . ?
C9 H91 0.99(2) . ?
C9 H93 0.99(2) . ?

loop_
_geom_hbond_atom_site_label_D
_geom_hbond_atom_site_label_H
_geom_hbond_atom_site_label_A
_geom_hbond_distance_DH
_geom_hbond_distance_HA
_geom_hbond_distance_DA
_geom_hbond_angle_DHA
_geom_hbond_site_symmetry_A
O1 H01 O4 0.80(2) 1.90(2) 2.6956(14) 176(2) 1_455
O2 H02 O1 0.86(2) 1.96(2) 2.8110(14) 176(2) 3_645

loop_
_geom_torsion_atom_site_label_1
_geom_torsion_atom_site_label_2
_geom_torsion_atom_site_label_3
_geom_torsion_atom_site_label_4
_geom_torsion
_geom_torsion_site_symmetry_1
_geom_torsion_site_symmetry_2
_geom_torsion_site_symmetry_3
_geom_torsion_site_symmetry_4
_geom_torsion_publ_flag
C5 N1 C1 O4 8.3(2) . . . . ?
C2 N1 C1 O4 179.76(11) . . . . ?
C5 N1 C1 O3 -171.15(11) . . . . ?
C2 N1 C1 O3 0.27(16) . . . . ?
C6 O3 C1 O4 11.18(18) . . . . ?
C6 O3 C1 N1 -169.32(12) . . . . ?
C1 N1 C2 C3 178.17(12) . . . . ?
C5 N1 C2 C3 -9.66(14) . . . . ?
C1 N1 C2 B 55.40(16) . . . . ?
C5 N1 C2 B -132.43(11) . . . . ?
N1 C2 C3 C4 31.27(13) . . . . ?
B C2 C3 C4 154.13(12) . . . . ?
C2 C3 C4 C5 -41.83(14) . . . . ?
C1 N1 C5 C4 156.28(12) . . . . ?
C2 N1 C5 C4 -16.01(14) . . . . ?
C3 C4 C5 N1 35.15(14) . . . . ?
C1 O3 C6 C8 178.56(13) . . . . ?
C1 O3 C6 C7 60.34(17) . . . . ?
C1 O3 C6 C9 -64.07(16) . . . . ?
N1 C2 B O2 -155.74(12) . . . . ?
C3 C2 B O2 88.10(16) . . . . ?
N1 C2 B O1 29.70(17) . . . . ?
C3 C2 B O1 -86.46(15) . . . . ?

loop_
_cod_related_entry_id
_cod_related_entry_database
_cod_related_entry_code
1 ChemSpider 26000206
